data_7210601
loop_
_publ_author_name
'Luo, Yu-Hui'
'Yue, Feng-Xia'
'Yu, Xiao-Yang'
'Gu, Ling-Ling'
'Zhang, Hong'
'Chen, Xin'

_publ_section_title
;
 A series of entangled ZnII/CdII coordination polymers constructed from
 1,3,5-benzenetricarboxylate acid and flexible triazole ligands
;
_journal_issue 40
_journal_name_full CrystEngComm
_journal_page_first 8116
_journal_paper_doi 10.1039/c3ce41157e
_journal_volume 15
_journal_year 2013
_chemical_formula_sum 'C32 H34 N12 O16 Zn3'
_chemical_formula_weight 1038.82
_chemical_name_systematic
; 
 ? 
;
_space_group_IT_number 15
_symmetry_cell_setting monoclinic
_symmetry_space_group_name_Hall '-C 2yc'
_symmetry_space_group_name_H-M 'C 1 2/c 1'
_atom_sites_solution_hydrogens geom
_atom_sites_solution_primary direct
_atom_sites_solution_secondary difmap
_audit_creation_method SHELXL-97
_cell_angle_alpha 90.00
_cell_angle_beta 90.227(4)
_cell_angle_gamma 90.00
_cell_formula_units_Z 4
_cell_length_a 10.1946(17)
_cell_length_b 17.174(3)
_cell_length_c 22.850(4)
_cell_measurement_reflns_used 3352
_cell_measurement_temperature 293(2)
_cell_measurement_theta_max 25.8751
_cell_measurement_theta_min 2.3232
_cell_volume 4000.6(12)
_computing_structure_refinement 'SHELXL-97 (Sheldrick, 1997)'
_computing_structure_solution 'SHELXS-97 (Sheldrick, 1990)'
_diffrn_ambient_temperature 293(2)
_diffrn_measured_fraction_theta_full 0.992
_diffrn_measured_fraction_theta_max 0.992
_diffrn_measurement_device_type 'CCD area detector'
_diffrn_measurement_method 'phi and omega scans'
_diffrn_radiation_monochromator graphite
_diffrn_radiation_source 'fine-focus sealed tube'
_diffrn_radiation_type MoK\a
_diffrn_radiation_wavelength 0.71073
_diffrn_reflns_av_R_equivalents 0.0308
_diffrn_reflns_av_sigmaI/netI 0.0348
_diffrn_reflns_limit_h_max 12
_diffrn_reflns_limit_h_min -12
_diffrn_reflns_limit_k_max 21
_diffrn_reflns_limit_k_min -21
_diffrn_reflns_limit_l_max 28
_diffrn_reflns_limit_l_min -16
_diffrn_reflns_number 12009
_diffrn_reflns_theta_full 26.12
_diffrn_reflns_theta_max 26.12
_diffrn_reflns_theta_min 1.78
_exptl_absorpt_coefficient_mu 1.872
_exptl_absorpt_correction_T_max 0.8647
_exptl_absorpt_correction_T_min 0.7293
_exptl_absorpt_correction_type multi-scan
_exptl_absorpt_process_details SADABS
_exptl_crystal_colour colorless
_exptl_crystal_density_diffrn 1.725
_exptl_crystal_density_method 'not measured'
_exptl_crystal_description lamellar
_exptl_crystal_F_000 2112
_exptl_crystal_size_max 0.18
_exptl_crystal_size_mid 0.15
_exptl_crystal_size_min 0.08
_refine_diff_density_max 0.872
_refine_diff_density_min -0.705
_refine_diff_density_rms 0.090
_refine_ls_extinction_method none
_refine_ls_goodness_of_fit_ref 1.016
_refine_ls_hydrogen_treatment constr
_refine_ls_matrix_type full
_refine_ls_number_parameters 300
_refine_ls_number_reflns 3959
_refine_ls_number_restraints 60
_refine_ls_restrained_S_all 1.012
_refine_ls_R_factor_all 0.0693
_refine_ls_R_factor_gt 0.0564
_refine_ls_shift/su_max 0.000
_refine_ls_shift/su_mean 0.000
_refine_ls_structure_factor_coef Fsqd
_refine_ls_weighting_details 'calc w=1/[\s^2^(Fo^2^)+(0.0532P)^2^+30.1432P] where P=(Fo^2^+2Fc^2^)/3'
_refine_ls_weighting_scheme calc
_refine_ls_wR_factor_gt 0.1343
_refine_ls_wR_factor_ref 0.1411
_reflns_number_gt 3256
_reflns_number_total 3959
_reflns_threshold_expression >2sigma(I)
_cod_data_source_file c3ce41157e.txt
_cod_data_source_block 2
_cod_original_sg_symbol_Hall -C2yc
_cod_original_sg_symbol_H-M C2/c
_cod_database_code 7210601

loop_
_symmetry_equiv_pos_as_xyz
'x, y, z'
'-x, y, -z+1/2'
'x+1/2, y+1/2, z'
'-x+1/2, y+1/2, -z+1/2'
'-x, -y, -z'
'x, -y, z-1/2'
'-x+1/2, -y+1/2, -z'
'x+1/2, -y+1/2, z-1/2'

loop_
_atom_site_label
_atom_site_type_symbol
_atom_site_fract_x
_atom_site_fract_y
_atom_site_fract_z
_atom_site_U_iso_or_equiv
_atom_site_adp_type
_atom_site_occupancy
_atom_site_symmetry_multiplicity
_atom_site_calc_flag
_atom_site_refinement_flags
_atom_site_disorder_assembly
_atom_site_disorder_group
Zn1 Zn -0.05602(5) -0.12271(3) 0.01318(3) 0.03621(18) Uani 1 1 d . . .
Zn2 Zn 0.5000 0.17576(5) 0.2500 0.0498(3) Uani 1 2 d S . .
O1 O 0.5450(3) 0.1206(2) 0.17594(16) 0.0472(9) Uani 1 1 d . . .
O1W O -0.0575(3) -0.2271(2) 0.05076(16) 0.0449(9) Uani 1 1 d . . .
H1 H -0.0992 -0.2638 0.0342 0.067 Uiso 1 1 d R . .
H2 H 0.0131 -0.2455 0.0649 0.067 Uiso 1 1 d R . .
O2 O 0.3419(4) 0.0876(3) 0.1955(2) 0.0806(16) Uani 1 1 d . . .
O3 O 0.0936(3) -0.0687(2) 0.04989(17) 0.0457(9) Uani 1 1 d . . .
O4 O 0.2029(3) -0.1521(2) -0.00550(17) 0.0485(9) Uani 1 1 d . . .
O5 O 0.6933(3) -0.1589(2) 0.00218(18) 0.0488(10) Uani 1 1 d . . .
O6 O 0.7968(3) -0.06444(19) 0.04844(15) 0.0368(8) Uani 1 1 d . . .
N1 N -0.0437(4) -0.1281(3) -0.07457(19) 0.0420(10) Uani 1 1 d . . .
N2 N 0.0336(5) -0.1105(3) -0.1622(2) 0.0536(12) Uani 1 1 d . . .
N3 N -0.0362(7) -0.1776(4) -0.1645(3) 0.0799(18) Uani 1 1 d . . .
N4 N 0.3565(6) 0.2569(3) 0.2388(3) 0.0695(15) Uani 1 1 d . A .
N5 N 0.2029(10) 0.3402(6) 0.2527(4) 0.130(3) Uani 1 1 d . . .
N6 N 0.2445(12) 0.3532(6) 0.1951(5) 0.161(4) Uani 1 1 d . A .
C1 C 0.4405(5) 0.0813(3) 0.1656(2) 0.0434(12) Uani 1 1 d . . .
C2 C 0.2003(4) -0.0989(3) 0.0304(2) 0.0363(11) Uani 1 1 d . . .
C3 C 0.6917(4) -0.0998(3) 0.0333(2) 0.0335(10) Uani 1 1 d . . .
C4 C 0.4444(4) 0.0230(3) 0.1166(2) 0.0363(11) Uani 1 1 d . . .
C5 C 0.3272(4) -0.0067(3) 0.0950(2) 0.0369(11) Uani 1 1 d . . .
H5 H 0.2481 0.0137 0.1081 0.044 Uiso 1 1 calc R . .
C6 C 0.3263(4) -0.0662(3) 0.0543(2) 0.0323(10) Uani 1 1 d . . .
C7 C 0.4461(4) -0.0970(3) 0.0358(2) 0.0329(10) Uani 1 1 d . . .
H7 H 0.4464 -0.1384 0.0097 0.039 Uiso 1 1 calc R . .
C8 C 0.5646(4) -0.0670(3) 0.0557(2) 0.0310(10) Uani 1 1 d . . .
C9 C 0.5634(4) -0.0061(3) 0.0955(2) 0.0333(10) Uani 1 1 d . . .
H9 H 0.6421 0.0156 0.1082 0.040 Uiso 1 1 calc R . .
C10 C 0.0280(5) -0.0825(3) -0.1087(2) 0.0454(13) Uani 1 1 d . . .
H10 H 0.0689 -0.0369 -0.0964 0.054 Uiso 1 1 calc R . .
C11 C -0.0803(8) -0.1851(4) -0.1114(3) 0.0705(19) Uani 1 1 d . . .
H11 H -0.1328 -0.2266 -0.0999 0.085 Uiso 1 1 calc R . .
C12 C 0.0958(7) -0.0758(5) -0.2136(3) 0.082(2) Uani 1 1 d . . .
H12A H 0.1341 -0.1168 -0.2372 0.098 Uiso 1 1 calc R . .
H12B H 0.1660 -0.0416 -0.2009 0.098 Uiso 1 1 calc R . .
C13 C 0.0000 -0.0306(7) -0.2500 0.092(4) Uani 1 2 d S . .
H13A H -0.0497 0.0029 -0.2240 0.110 Uiso 0.50 1 d PR . .
H13B H 0.0497 0.0029 -0.2760 0.110 Uiso 0.50 1 d PR . .
C14 C 0.2713(10) 0.2821(7) 0.2753(4) 0.113(3) Uani 1 1 d . A .
C15 C 0.3376(13) 0.3006(7) 0.1900(5) 0.142(5) Uani 1 1 d . . .
C16 C 0.068(2) 0.3706(11) 0.2861(9) 0.122(4) Uani 0.60 1 d PU A 1
C17 C 0.0000 0.313(7) 0.2500 0.126(5) Uani 0.14 2 d SPU . 1
C16' C 0.143(3) 0.4195(18) 0.2616(13) 0.121(5) Uani 0.40 1 d PU A 2
C17' C 0.0000 0.4125(13) 0.2500 0.134(5) Uani 0.86 2 d SPU . 2
O2W O 0.6664(4) 0.2187(2) 0.09592(17) 0.0545(10) Uani 1 1 d . . .
H3 H 0.7056 0.1944 0.0687 0.082 Uiso 1 1 d R . .
H4 H 0.6315 0.1857 0.1188 0.082 Uiso 1 1 d R . .

loop_
_atom_site_aniso_label
_atom_site_aniso_U_11
_atom_site_aniso_U_22
_atom_site_aniso_U_33
_atom_site_aniso_U_23
_atom_site_aniso_U_13
_atom_site_aniso_U_12
Zn1 0.0207(3) 0.0448(3) 0.0431(3) -0.0116(3) -0.0001(2) 0.0011(2)
Zn2 0.0702(6) 0.0400(5) 0.0393(5) 0.000 0.0096(4) 0.000
O1 0.045(2) 0.050(2) 0.046(2) -0.0125(17) 0.0002(16) -0.0063(17)
O1W 0.0301(17) 0.044(2) 0.061(2) -0.0063(17) -0.0086(16) 0.0009(15)
O2 0.056(3) 0.100(4) 0.087(3) -0.049(3) 0.030(2) -0.013(2)
O3 0.0138(14) 0.059(2) 0.065(2) -0.0199(19) 0.0001(14) 0.0016(14)
O4 0.0232(16) 0.060(2) 0.062(2) -0.022(2) -0.0035(16) -0.0001(15)
O5 0.0226(16) 0.044(2) 0.080(3) -0.024(2) 0.0036(16) -0.0003(14)
O6 0.0152(13) 0.0417(18) 0.053(2) -0.0108(16) 0.0017(13) -0.0013(13)
N1 0.035(2) 0.049(3) 0.042(2) -0.009(2) -0.0057(18) 0.0029(19)
N2 0.048(3) 0.072(3) 0.040(3) -0.010(2) -0.001(2) 0.000(2)
N3 0.118(5) 0.069(4) 0.052(4) -0.016(3) -0.001(3) -0.021(4)
N4 0.095(4) 0.053(3) 0.061(3) 0.007(3) 0.016(3) 0.021(3)
N5 0.167(9) 0.122(7) 0.100(6) -0.032(6) -0.027(6) 0.074(7)
N6 0.205(12) 0.126(8) 0.152(10) 0.029(7) -0.030(8) 0.081(8)
C1 0.040(3) 0.046(3) 0.043(3) -0.008(2) 0.004(2) 0.005(2)
C2 0.019(2) 0.044(3) 0.046(3) 0.000(2) 0.0006(19) -0.0009(18)
C3 0.0168(19) 0.040(3) 0.044(3) -0.001(2) 0.0028(18) 0.0010(17)
C4 0.029(2) 0.037(3) 0.043(3) -0.005(2) 0.002(2) 0.0011(19)
C5 0.0162(19) 0.050(3) 0.045(3) -0.005(2) 0.0077(19) 0.0040(19)
C6 0.0190(19) 0.038(2) 0.040(3) -0.002(2) -0.0011(18) -0.0023(17)
C7 0.022(2) 0.035(2) 0.041(3) -0.006(2) 0.0008(18) 0.0008(18)
C8 0.0163(18) 0.037(2) 0.040(3) 0.002(2) -0.0001(17) -0.0004(17)
C9 0.0196(19) 0.041(3) 0.040(3) -0.004(2) -0.0025(18) -0.0035(18)
C10 0.035(3) 0.053(3) 0.048(3) -0.011(3) -0.002(2) -0.003(2)
C11 0.100(5) 0.060(4) 0.052(4) -0.008(3) -0.003(4) -0.021(4)
C12 0.070(4) 0.125(7) 0.050(4) -0.003(4) 0.005(3) -0.027(5)
C13 0.140(11) 0.081(8) 0.053(6) 0.000 0.011(7) 0.000
C14 0.104(7) 0.146(9) 0.088(7) 0.020(6) -0.007(5) 0.051(7)
C15 0.167(11) 0.141(10) 0.119(9) 0.045(8) 0.025(8) 0.059(9)
C16 0.125(7) 0.118(7) 0.122(7) 0.000(5) -0.008(6) 0.017(5)
C17 0.126(7) 0.123(7) 0.129(7) 0.000 -0.005(6) 0.000
C16' 0.119(7) 0.117(7) 0.126(7) -0.007(5) -0.004(6) 0.009(5)
C17' 0.133(7) 0.131(7) 0.138(7) 0.000 -0.008(6) 0.000
O2W 0.052(2) 0.066(3) 0.046(2) -0.0016(19) 0.0039(18) 0.0055(19)

loop_
_atom_type_symbol
_atom_type_description
_atom_type_scat_dispersion_real
_atom_type_scat_dispersion_imag
_atom_type_scat_source
C C 0.0033 0.0016 'International Tables Vol C Tables 4.2.6.8 and 6.1.1.4'
H H 0.0000 0.0000 'International Tables Vol C Tables 4.2.6.8 and 6.1.1.4'
N N 0.0061 0.0033 'International Tables Vol C Tables 4.2.6.8 and 6.1.1.4'
O O 0.0106 0.0060 'International Tables Vol C Tables 4.2.6.8 and 6.1.1.4'
Zn Zn 0.2839 1.4301 'International Tables Vol C Tables 4.2.6.8 and 6.1.1.4'

loop_
_geom_angle_atom_site_label_1
_geom_angle_atom_site_label_2
_geom_angle_atom_site_label_3
_geom_angle
_geom_angle_site_symmetry_1
_geom_angle_site_symmetry_3
O3 Zn1 O6 100.12(13) . 1_455
O3 Zn1 O1W 104.35(15) . .
O6 Zn1 O1W 105.86(14) 1_455 .
O3 Zn1 N1 113.26(16) . .
O6 Zn1 N1 118.66(16) 1_455 .
O1W Zn1 N1 112.94(17) . .
O1 Zn2 O1 123.3(2) . 2_655
O1 Zn2 N4 105.34(19) . 2_655
O1 Zn2 N4 112.7(2) 2_655 2_655
O1 Zn2 N4 112.7(2) . .
O1 Zn2 N4 105.34(19) 2_655 .
N4 Zn2 N4 93.6(4) 2_655 .
O1 Zn2 C1 106.27(17) . 2_655
O1 Zn2 C1 28.93(15) 2_655 2_655
N4 Zn2 C1 99.7(2) 2_655 2_655
N4 Zn2 C1 133.5(2) . 2_655
C1 O1 Zn2 102.3(3) . .
Zn1 O1W H1 118.8 . .
Zn1 O1W H2 119.6 . .
H1 O1W H2 108.3 . .
C2 O3 Zn1 108.5(3) . .
C3 O6 Zn1 106.6(3) . 1_655
C10 N1 C11 102.3(5) . .
C10 N1 Zn1 126.5(4) . .
C11 N1 Zn1 129.8(4) . .
C10 N2 N3 108.8(5) . .
C10 N2 C12 128.2(6) . .
N3 N2 C12 122.9(5) . .
C11 N3 N2 103.3(5) . .
C14 N4 C15 104.7(8) . .
C14 N4 Zn2 129.6(6) . .
C15 N4 Zn2 125.6(6) . .
C14 N5 N6 109.0(8) . .
C14 N5 C16' 147.5(14) . .
N6 N5 C16' 96.1(14) . .
C14 N5 C16 119.7(12) . .
N6 N5 C16 129.4(10) . .
C16' N5 C16 47.0(12) . .
C15 N6 N5 101.2(8) . .
O2 C1 O1 122.3(5) . .
O2 C1 C4 120.0(5) . .
O1 C1 C4 117.7(4) . .
O4 C2 O3 123.5(4) . .
O4 C2 C6 120.1(4) . .
O3 C2 C6 116.5(4) . .
O5 C3 O6 122.2(4) . .
O5 C3 C8 121.0(4) . .
O6 C3 C8 116.8(4) . .
C5 C4 C9 119.5(4) . .
C5 C4 C1 119.0(4) . .
C9 C4 C1 121.3(4) . .
C6 C5 C4 121.0(4) . .
C6 C5 H5 119.5 . .
C4 C5 H5 119.5 . .
C5 C6 C7 118.7(4) . .
C5 C6 C2 121.7(4) . .
C7 C6 C2 119.6(4) . .
C8 C7 C6 121.4(4) . .
C8 C7 H7 119.3 . .
C6 C7 H7 119.3 . .
C9 C8 C7 119.0(4) . .
C9 C8 C3 121.1(4) . .
C7 C8 C3 120.0(4) . .
C8 C9 C4 120.3(4) . .
C8 C9 H9 119.9 . .
C4 C9 H9 119.9 . .
N2 C10 N1 110.9(5) . .
N2 C10 H10 124.5 . .
N1 C10 H10 124.5 . .
N3 C11 N1 114.6(6) . .
N3 C11 H11 122.7 . .
N1 C11 H11 122.7 . .
N2 C12 C13 111.9(5) . .
N2 C12 H12A 109.2 . .
C13 C12 H12A 109.2 . .
N2 C12 H12B 109.2 . .
C13 C12 H12B 109.2 . .
H12A C12 H12B 107.9 . .
C12 C13 C12 117.5(10) 2_554 .
C12 C13 H13A 107.9 2_554 .
C12 C13 H13A 107.9 . .
C12 C13 H13B 107.9 2_554 .
C12 C13 H13B 107.9 . .
H13A C13 H13B 107.4 . .
N4 C14 N5 111.0(9) . .
N6 C15 N4 114.1(10) . .
C17 C16 N5 85.5(15) . .
C16 C17 C16 95(7) . 2
C17' C16' N5 107(2) . .
C16' C17' C16' 171(3) . 2
H3 O2W H4 108.6 . .

loop_
_geom_bond_atom_site_label_1
_geom_bond_atom_site_label_2
_geom_bond_distance
_geom_bond_site_symmetry_2
Zn1 O3 1.970(3) .
Zn1 O6 1.978(3) 1_455
Zn1 O1W 1.987(4) .
Zn1 N1 2.012(4) .
Zn2 O1 1.994(4) .
Zn2 O1 1.994(4) 2_655
Zn2 N4 2.036(6) 2_655
Zn2 N4 2.036(6) .
Zn2 C1 2.591(5) 2_655
O1 C1 1.283(6) .
O1W H1 0.8492 .
O1W H2 0.8490 .
O2 C1 1.222(6) .
O3 C2 1.286(5) .
O4 C2 1.228(6) .
O5 C3 1.239(6) .
O6 C3 1.278(5) .
O6 Zn1 1.978(3) 1_655
N1 C10 1.327(7) .
N1 C11 1.343(7) .
N2 C10 1.315(7) .
N2 N3 1.356(7) .
N2 C12 1.463(8) .
N3 C11 1.302(8) .
N4 C14 1.283(10) .
N4 C15 1.355(11) .
N5 C14 1.321(11) .
N5 N6 1.402(13) .
N5 C16' 1.51(3) .
N5 C16 1.66(2) .
N6 C15 1.316(13) .
C1 C4 1.503(7) .
C2 C6 1.503(6) .
C3 C8 1.505(6) .
C4 C5 1.388(6) .
C4 C9 1.400(6) .
C5 C6 1.379(7) .
C5 H5 0.9300 .
C6 C7 1.398(6) .
C7 C8 1.388(6) .
C7 H7 0.9300 .
C8 C9 1.386(6) .
C9 H9 0.9300 .
C10 H10 0.9300 .
C11 H11 0.9300 .
C12 C13 1.498(10) .
C12 H12A 0.9700 .
C12 H12B 0.9700 .
C13 C12 1.498(10) 2_554
C13 H13A 0.9712 .
C13 H13B 0.9712 .
C16 C17 1.46(8) .
C17 C16 1.46(8) 2
C16' C17' 1.49(3) .
C17' C16' 1.49(3) 2
O2W H3 0.8511 .
O2W H4 0.8509 .

loop_
_geom_torsion_atom_site_label_1
_geom_torsion_atom_site_label_2
_geom_torsion_atom_site_label_3
_geom_torsion_atom_site_label_4
_geom_torsion
_geom_torsion_site_symmetry_1
_geom_torsion_site_symmetry_4
O1 Zn2 O1 C1 60.3(3) 2_655 .
N4 Zn2 O1 C1 -168.5(4) 2_655 .
N4 Zn2 O1 C1 -67.8(4) . .
C1 Zn2 O1 C1 86.3(4) 2_655 .
O6 Zn1 O3 C2 -178.7(3) 1_455 .
O1W Zn1 O3 C2 71.9(4) . .
N1 Zn1 O3 C2 -51.3(4) . .
O3 Zn1 N1 C10 -20.7(5) . .
O6 Zn1 N1 C10 96.2(4) 1_455 .
O1W Zn1 N1 C10 -139.1(4) . .
O3 Zn1 N1 C11 143.8(5) . .
O6 Zn1 N1 C11 -99.2(6) 1_455 .
O1W Zn1 N1 C11 25.5(6) . .
C10 N2 N3 C11 0.4(8) . .
C12 N2 N3 C11 -176.3(6) . .
O1 Zn2 N4 C14 151.6(9) . .
O1 Zn2 N4 C14 14.6(9) 2_655 .
N4 Zn2 N4 C14 -100.1(9) 2_655 .
C1 Zn2 N4 C14 7.0(10) 2_655 .
O1 Zn2 N4 C15 -33.4(10) . .
O1 Zn2 N4 C15 -170.4(9) 2_655 .
N4 Zn2 N4 C15 74.9(9) 2_655 .
C1 Zn2 N4 C15 -178.1(9) 2_655 .
C14 N5 N6 C15 -1.1(15) . .
C16' N5 N6 C15 158.0(15) . .
C16 N5 N6 C15 -165.2(14) . .
Zn2 O1 C1 O2 5.1(7) . .
Zn2 O1 C1 C4 -171.9(4) . .
Zn1 O3 C2 O4 0.6(6) . .
Zn1 O3 C2 C6 -178.9(3) . .
Zn1 O6 C3 O5 -0.1(6) 1_655 .
Zn1 O6 C3 C8 179.1(3) 1_655 .
O2 C1 C4 C5 18.2(8) . .
O1 C1 C4 C5 -164.7(5) . .
O2 C1 C4 C9 -156.9(6) . .
O1 C1 C4 C9 20.2(8) . .
C9 C4 C5 C6 2.0(8) . .
C1 C4 C5 C6 -173.2(5) . .
C4 C5 C6 C7 1.0(7) . .
C4 C5 C6 C2 -179.9(5) . .
O4 C2 C6 C5 -179.6(5) . .
O3 C2 C6 C5 -0.1(7) . .
O4 C2 C6 C7 -0.5(7) . .
O3 C2 C6 C7 179.0(4) . .
C5 C6 C7 C8 -2.6(7) . .
C2 C6 C7 C8 178.3(4) . .
C6 C7 C8 C9 1.1(7) . .
C6 C7 C8 C3 -178.0(4) . .
O5 C3 C8 C9 173.0(5) . .
O6 C3 C8 C9 -6.2(7) . .
O5 C3 C8 C7 -8.0(7) . .
O6 C3 C8 C7 172.9(4) . .
C7 C8 C9 C4 1.9(7) . .
C3 C8 C9 C4 -179.0(4) . .
C5 C4 C9 C8 -3.5(7) . .
C1 C4 C9 C8 171.6(5) . .
N3 N2 C10 N1 -0.3(7) . .
C12 N2 C10 N1 176.2(6) . .
C11 N1 C10 N2 0.1(6) . .
Zn1 N1 C10 N2 168.0(4) . .
N2 N3 C11 N1 -0.3(9) . .
C10 N1 C11 N3 0.2(8) . .
Zn1 N1 C11 N3 -167.2(5) . .
C10 N2 C12 C13 -95.2(8) . .
N3 N2 C12 C13 80.8(9) . .
N2 C12 C13 C12 -74.4(5) . 2_554
C15 N4 C14 N5 -1.7(13) . .
Zn2 N4 C14 N5 174.1(7) . .
N6 N5 C14 N4 1.8(15) . .
C16' N5 C14 N4 -137(3) . .
C16 N5 C14 N4 167.7(11) . .
N5 N6 C15 N4 0.1(16) . .
C14 N4 C15 N6 0.9(16) . .
Zn2 N4 C15 N6 -175.0(9) . .
C14 N5 C16 C17 -90(4) . .
N6 N5 C16 C17 73(4) . .
C16' N5 C16 C17 127(4) . .
N5 C16 C17 C16 -110.9(12) . 2
C14 N5 C16' C17' -122(2) . .
N6 N5 C16' C17' 96.9(18) . .
C16 N5 C16' C17' -43.8(14) . .
N5 C16' C17' C16' -167.6(17) . 2
